data_7710635
loop_
_publ_author_name
'Scattolin, Thomas'
'Visentin, Fabiano'
'Bortolamiol, Enrica'
'Caligiuri, Isabella'
'Rizzolio, Flavio'
'Cavallo, Luigi'
'Zhang, Ziyun'
'Demitri, Nicola'
'Fama, Francesco'

_publ_section_title
;
 Cationic Palladium(II)-Indenyl complexes bearing phosphines as ancillary
 ligands: synthesis, study of indenyl amination and anticancer activity
;
_journal_name_full 'Dalton Transactions'
_journal_paper_doi 10.1039/D2DT01821G
_journal_year 2022
_chemical_formula_moiety 'C43 H35 Fe P2 Pd, C F3 S O3'
_chemical_formula_sum 'C44 H35 F3 Fe O3 P2 Pd S'
_chemical_formula_weight 924.97
_space_group_crystal_system monoclinic
_space_group_IT_number 14
_space_group_name_Hall '-P 2ybc'
_space_group_name_H-M_alt 'P 1 21/c 1'
_atom_sites_solution_hydrogens geom
_atom_sites_solution_primary direct
_atom_sites_solution_secondary difmap
_audit_creation_method SHELXL-2018/3
_audit_update_record
;
2022-05-19 deposited with the CCDC.	2022-06-28 downloaded from the CCDC.
;
_cell_angle_alpha 90
_cell_angle_beta 106.35(3)
_cell_angle_gamma 90
_cell_formula_units_Z 4
_cell_length_a 11.678(2)
_cell_length_b 16.434(3)
_cell_length_c 20.129(4)
_cell_measurement_reflns_used 61564
_cell_measurement_temperature 100(2)
_cell_measurement_theta_max 31.106
_cell_measurement_theta_min 1.419
_cell_volume 3706.9(13)
_computing_cell_refinement 'XDS (Kabsch, 2010)'
_computing_data_collection 'Elettra XRD2 Data Collection SW'
_computing_data_reduction 'XDS (Kabsch, 2010)'
_computing_molecular_graphics 'Ortep3 for Windows - Coot'
_computing_publication_material 'enCIFer - publCIF'
_computing_structure_refinement 'SHELXL-2018/3 (Sheldrick, 2015)'
_computing_structure_solution 'SHELXT (Sheldrick, 2015)'
_diffrn_ambient_temperature 100(2)
_diffrn_measured_fraction_theta_full 0.994
_diffrn_measured_fraction_theta_max 0.897
_diffrn_measurement_device_type
;
'Arinax MD2s Goniometer, Pilatus 6M detector'
;
_diffrn_measurement_method 'Rotating crystal'
_diffrn_radiation_type Synchrotron
_diffrn_radiation_wavelength 0.620
_diffrn_reflns_av_R_equivalents 0.0216
_diffrn_reflns_av_unetI/netI 0.0147
_diffrn_reflns_Laue_measured_fraction_full 0.994
_diffrn_reflns_Laue_measured_fraction_max 0.897
_diffrn_reflns_limit_h_max 17
_diffrn_reflns_limit_h_min -17
_diffrn_reflns_limit_k_max 26
_diffrn_reflns_limit_k_min -26
_diffrn_reflns_limit_l_max 31
_diffrn_reflns_limit_l_min -31
_diffrn_reflns_number 89232
_diffrn_reflns_point_group_measured_fraction_full 0.994
_diffrn_reflns_point_group_measured_fraction_max 0.897
_diffrn_reflns_theta_full 21.839
_diffrn_reflns_theta_max 31.106
_diffrn_reflns_theta_min 1.419
_diffrn_source 'Elettra Synchrotron - XRD2 BL'
_diffrn_standards_decay_% 0
_diffrn_standards_interval_count 0
_diffrn_standards_number 0
_exptl_absorpt_coefficient_mu 0.736
_exptl_absorpt_correction_type none
_exptl_crystal_colour Orange
_exptl_crystal_density_diffrn 1.657
_exptl_crystal_description 'Thick rods'
_exptl_crystal_F_000 1872
_exptl_crystal_size_max 0.100
_exptl_crystal_size_mid 0.050
_exptl_crystal_size_min 0.020
_refine_diff_density_max 1.102
_refine_diff_density_min -1.430
_refine_diff_density_rms 0.091
_refine_ls_extinction_method none
_refine_ls_goodness_of_fit_ref 1.059
_refine_ls_hydrogen_treatment constr
_refine_ls_matrix_type full
_refine_ls_number_parameters 496
_refine_ls_number_reflns 16132
_refine_ls_number_restraints 0
_refine_ls_restrained_S_all 1.059
_refine_ls_R_factor_all 0.0279
_refine_ls_R_factor_gt 0.0258
_refine_ls_shift/su_max 0.004
_refine_ls_shift/su_mean 0.000
_refine_ls_structure_factor_coef Fsqd
_refine_ls_weighting_details 'w=1/[\s^2^(Fo^2^)+(0.0394P)^2^+1.9262P] where P=(Fo^2^+2Fc^2^)/3'
_refine_ls_weighting_scheme calc
_refine_ls_wR_factor_gt 0.0715
_refine_ls_wR_factor_ref 0.0726
_reflns_Friedel_coverage 0.000
_reflns_number_gt 15006
_reflns_number_total 16132
_reflns_threshold_expression 'I > 2\s(I)'
_cod_data_source_file d2dt01821g2.cif
_cod_data_source_block EB4
_cod_original_cell_volume 3706.9(14)
_cod_original_sg_symbol_H-M 'P 21/c'
_cod_database_code 7710635
_shelx_shelxl_version_number 2018/3
_shelx_space_group_comment
;
The symmetry employed for this shelxl refinement is uniquely defined
by the following loop, which should always be used as a source of
symmetry information in preference to the above space-group names.
They are only intended as comments.
;
_shelx_estimated_absorpt_t_min 0.930
_shelx_estimated_absorpt_t_max 0.985

loop_
_space_group_symop_operation_xyz
'x, y, z'
'-x, y+1/2, -z+1/2'
'-x, -y, -z'
'x, -y-1/2, z-1/2'

loop_
_atom_site_label
_atom_site_type_symbol
_atom_site_fract_x
_atom_site_fract_y
_atom_site_fract_z
_atom_site_U_iso_or_equiv
_atom_site_adp_type
_atom_site_occupancy
_atom_site_site_symmetry_order
_atom_site_calc_flag
_atom_site_refinement_flags_posn
_atom_site_refinement_flags_adp
_atom_site_refinement_flags_occupancy
_atom_site_disorder_assembly
_atom_site_disorder_group
Pd_1 Pd 0.60549(2) 0.59935(2) 0.26688(2) 0.01259(2) Uani 1 1 d . . . . .
Fe_3 Fe 0.80823(2) 0.41127(2) 0.39119(2) 0.01453(3) Uani 1 1 d . . . . .
P2_3 P 0.57128(2) 0.53916(2) 0.36121(2) 0.01229(4) Uani 1 1 d . . . . .
P1_3 P 0.73216(2) 0.50984(2) 0.23816(2) 0.01380(4) Uani 1 1 d . . . . .
C6_3 C 0.64457(9) 0.44598(6) 0.39780(5) 0.01452(15) Uani 1 1 d . . . . .
C10_3 C 0.63956(9) 0.36705(6) 0.36577(6) 0.01808(17) Uani 1 1 d . . . . .
H10_3 H 0.593575 0.353056 0.320293 0.022 Uiso 1 1 calc R U . . .
C9_3 C 0.71616(10) 0.31362(7) 0.41468(6) 0.02157(19) Uani 1 1 d . . . . .
H9_3 H 0.729098 0.257656 0.407403 0.026 Uiso 1 1 calc R U . . .
C8_3 C 0.76977(10) 0.35840(7) 0.47610(6) 0.02105(18) Uani 1 1 d . . . . .
H8_3 H 0.824990 0.337598 0.516645 0.025 Uiso 1 1 calc R U . . .
C7_3 C 0.72640(9) 0.43965(7) 0.46629(5) 0.01732(16) Uani 1 1 d . . . . .
H7_3 H 0.747660 0.482450 0.499192 0.021 Uiso 1 1 calc R U . . .
C1_3 C 0.84414(9) 0.46381(6) 0.30825(5) 0.01590(15) Uani 1 1 d . . . . .
C5_3 C 0.90655(9) 0.50580(7) 0.37098(5) 0.01778(16) Uani 1 1 d . . . . .
H5_3 H 0.897555 0.561462 0.381212 0.021 Uiso 1 1 calc R U . . .
C4_3 C 0.98413(10) 0.44858(8) 0.41481(6) 0.02125(18) Uani 1 1 d . . . . .
H4_3 H 1.036121 0.459725 0.459450 0.026 Uiso 1 1 calc R U . . .
C3_3 C 0.97066(10) 0.37213(8) 0.38054(6) 0.0227(2) Uani 1 1 d . . . . .
H3_3 H 1.011834 0.323505 0.398492 0.027 Uiso 1 1 calc R U . . .
C2_3 C 0.88508(10) 0.38066(7) 0.31476(6) 0.01972(18) Uani 1 1 d . . . . .
H2_3 H 0.859499 0.338975 0.281152 0.024 Uiso 1 1 calc R U . . .
C23_3 C 0.41219(9) 0.52067(6) 0.34433(5) 0.01478(15) Uani 1 1 d . . . . .
C28_3 C 0.33505(10) 0.57724(7) 0.36124(6) 0.01919(17) Uani 1 1 d . . . . .
H28_3 H 0.366386 0.625322 0.385898 0.023 Uiso 1 1 calc R U . . .
C27_3 C 0.21242(10) 0.56305(8) 0.34193(6) 0.0240(2) Uani 1 1 d . . . . .
H27_3 H 0.160429 0.601374 0.353706 0.029 Uiso 1 1 calc R U . . .
C26_3 C 0.16588(10) 0.49297(8) 0.30550(6) 0.0241(2) Uani 1 1 d . . . . .
H26_3 H 0.082330 0.483272 0.292986 0.029 Uiso 1 1 calc R U . . .
C25_3 C 0.24119(10) 0.43714(8) 0.28734(6) 0.02262(19) Uani 1 1 d . . . . .
H25_3 H 0.209303 0.389508 0.262131 0.027 Uiso 1 1 calc R U . . .
C24_3 C 0.36363(9) 0.45136(7) 0.30628(6) 0.01856(17) Uani 1 1 d . . . . .
H24_3 H 0.414917 0.413545 0.293231 0.022 Uiso 1 1 calc R U . . .
C29_3 C 0.61780(9) 0.60873(6) 0.43386(5) 0.01429(15) Uani 1 1 d . . . . .
C30_3 C 0.56915(10) 0.60763(6) 0.49020(5) 0.01740(16) Uani 1 1 d . . . . .
H30_3 H 0.504671 0.572207 0.489797 0.021 Uiso 1 1 calc R U . . .
C31_3 C 0.61558(11) 0.65855(7) 0.54667(6) 0.02041(18) Uani 1 1 d . . . . .
H31_3 H 0.580889 0.659143 0.584066 0.024 Uiso 1 1 calc R U . . .
C32_3 C 0.71310(11) 0.70884(7) 0.54854(6) 0.02169(19) Uani 1 1 d . . . . .
H32_3 H 0.746240 0.742202 0.587789 0.026 Uiso 1 1 calc R U . . .
C33_3 C 0.76127(10) 0.70986(7) 0.49293(6) 0.02045(18) Uani 1 1 d . . . . .
H33_3 H 0.827324 0.744133 0.494097 0.025 Uiso 1 1 calc R U . . .
C34_3 C 0.71320(9) 0.66086(6) 0.43540(5) 0.01660(16) Uani 1 1 d . . . . .
H34_3 H 0.745343 0.662840 0.397003 0.020 Uiso 1 1 calc R U . . .
C11_3 C 0.64984(9) 0.42879(6) 0.18390(5) 0.01578(15) Uani 1 1 d . . . . .
C16_3 C 0.52508(10) 0.42861(7) 0.16604(6) 0.01849(17) Uani 1 1 d . . . . .
H16_3 H 0.484331 0.467172 0.186242 0.022 Uiso 1 1 calc R U . . .
C15_3 C 0.46030(11) 0.37172(7) 0.11847(6) 0.0230(2) Uani 1 1 d . . . . .
H15_3 H 0.375602 0.371324 0.106664 0.028 Uiso 1 1 calc R U . . .
C14_3 C 0.52007(12) 0.31560(7) 0.08842(6) 0.0238(2) Uani 1 1 d . . . . .
H14_3 H 0.476006 0.277406 0.055670 0.029 Uiso 1 1 calc R U . . .
C13_3 C 0.64422(11) 0.31539(7) 0.10626(6) 0.02208(19) Uani 1 1 d . . . . .
H13_3 H 0.684664 0.276757 0.085928 0.026 Uiso 1 1 calc R U . . .
C12_3 C 0.70922(10) 0.37155(7) 0.15377(6) 0.01895(17) Uani 1 1 d . . . . .
H12_3 H 0.793936 0.371171 0.165849 0.023 Uiso 1 1 calc R U . . .
C17_3 C 0.81529(9) 0.55692(6) 0.18385(5) 0.01685(16) Uani 1 1 d . . . . .
C22_3 C 0.91317(11) 0.60589(8) 0.21508(6) 0.0224(2) Uani 1 1 d . . . . .
H22_3 H 0.936742 0.612939 0.263895 0.027 Uiso 1 1 calc R U . . .
C21_3 C 0.97658(11) 0.64458(8) 0.17480(7) 0.0270(2) Uani 1 1 d . . . . .
H21_3 H 1.043152 0.677904 0.196314 0.032 Uiso 1 1 calc R U . . .
C20_3 C 0.94286(12) 0.63459(8) 0.10355(7) 0.0269(2) Uani 1 1 d . . . . .
H20_3 H 0.987635 0.659638 0.076393 0.032 Uiso 1 1 calc R U . . .
C19_3 C 0.84298(14) 0.58765(8) 0.07190(7) 0.0269(2) Uani 1 1 d . . . . .
H19_3 H 0.818657 0.581636 0.022987 0.032 Uiso 1 1 calc R U . . .
C18_3 C 0.77887(11) 0.54960(7) 0.11175(6) 0.02205(19) Uani 1 1 d . . . . .
H18_3 H 0.710006 0.518492 0.089888 0.026 Uiso 1 1 calc R U . . .
C7_2 C 0.30138(10) 0.61688(8) 0.17597(6) 0.02270(19) Uani 1 1 d . . . . .
H7_2 H 0.252324 0.613394 0.206342 0.027 Uiso 1 1 calc R U . . .
C6_2 C 0.26600(13) 0.58163(9) 0.11022(7) 0.0289(2) Uani 1 1 d . . . . .
H6_2 H 0.191307 0.554484 0.095374 0.035 Uiso 1 1 calc R U . . .
C5_2 C 0.33901(14) 0.58576(9) 0.06601(7) 0.0312(3) Uani 1 1 d . . . . .
H5_2 H 0.311698 0.562638 0.021059 0.037 Uiso 1 1 calc R U . . .
C8_2 C 0.41103(9) 0.65746(6) 0.19586(5) 0.01745(16) Uani 1 1 d . . . . .
C1_2 C 0.47418(10) 0.69976(6) 0.25966(5) 0.01768(16) Uani 1 1 d . . . . .
H1_2 H 0.448510 0.703767 0.300333 0.021 Uiso 1 1 calc R U . . .
C9_2 C 0.48711(10) 0.65870(7) 0.15147(6) 0.01964(18) Uani 1 1 d . . . . .
C4_2 C 0.45074(13) 0.62284(9) 0.08599(6) 0.0269(2) Uani 1 1 d . . . . .
H4_2 H 0.500657 0.623697 0.055997 0.032 Uiso 1 1 calc R U . . .
C3_2 C 0.59770(10) 0.70014(7) 0.18931(6) 0.02079(18) Uani 1 1 d . . . . .
H3_2 H 0.668565 0.703612 0.175129 0.025 Uiso 1 1 calc R U . . .
C2_2 C 0.58072(10) 0.73390(6) 0.25031(6) 0.01967(17) Uani 1 1 d . . . . .
H2_2 H 0.631169 0.772403 0.279776 0.024 Uiso 1 1 calc R U . . .
S_5 S 0.96851(3) 0.76098(2) 0.35749(2) 0.02818(6) Uani 1 1 d . . . . .
O1_5 O 1.06854(11) 0.75455(8) 0.32946(8) 0.0436(3) Uani 1 1 d . . . . .
O2_5 O 0.85294(11) 0.76570(8) 0.30858(8) 0.0454(3) Uani 1 1 d . . . . .
O3_5 O 0.97420(12) 0.70664(9) 0.41434(9) 0.0535(4) Uani 1 1 d . . . . .
C_5 C 0.98684(13) 0.86178(10) 0.39727(7) 0.0299(2) Uani 1 1 d . . . . .
F1_5 F 0.89604(13) 0.87944(9) 0.42291(8) 0.0576(3) Uani 1 1 d . . . . .
F2_5 F 1.08800(12) 0.86720(9) 0.44839(6) 0.0554(3) Uani 1 1 d . . . . .
F3_5 F 0.99033(10) 0.91941(6) 0.35124(6) 0.0385(2) Uani 1 1 d . . . . .

loop_
_atom_site_aniso_label
_atom_site_aniso_U_11
_atom_site_aniso_U_22
_atom_site_aniso_U_33
_atom_site_aniso_U_23
_atom_site_aniso_U_13
_atom_site_aniso_U_12
Pd_1 0.01140(4) 0.01324(3) 0.01382(3) 0.00073(2) 0.00467(2) 0.00088(2)
Fe_3 0.01145(6) 0.01470(6) 0.01650(6) 0.00010(4) 0.00241(4) 0.00104(4)
P2_3 0.01074(10) 0.01261(9) 0.01382(9) -0.00009(7) 0.00396(7) -0.00065(7)
P1_3 0.01124(10) 0.01561(10) 0.01515(10) -0.00103(8) 0.00471(7) 0.00042(7)
C6_3 0.0124(4) 0.0139(3) 0.0167(4) 0.0006(3) 0.0033(3) -0.0004(3)
C10_3 0.0146(4) 0.0142(4) 0.0239(4) -0.0016(3) 0.0028(3) -0.0009(3)
C9_3 0.0187(5) 0.0147(4) 0.0301(5) 0.0025(4) 0.0049(4) 0.0002(3)
C8_3 0.0193(5) 0.0208(4) 0.0223(4) 0.0063(3) 0.0044(3) 0.0026(3)
C7_3 0.0160(4) 0.0192(4) 0.0164(4) 0.0020(3) 0.0040(3) 0.0007(3)
C1_3 0.0118(4) 0.0182(4) 0.0176(4) -0.0010(3) 0.0041(3) 0.0013(3)
C5_3 0.0128(4) 0.0209(4) 0.0194(4) -0.0023(3) 0.0043(3) -0.0024(3)
C4_3 0.0123(4) 0.0287(5) 0.0212(4) -0.0014(4) 0.0021(3) 0.0005(3)
C3_3 0.0162(5) 0.0271(5) 0.0237(5) 0.0011(4) 0.0039(3) 0.0076(4)
C2_3 0.0165(4) 0.0213(4) 0.0211(4) -0.0016(3) 0.0048(3) 0.0051(3)
C23_3 0.0118(4) 0.0163(4) 0.0166(4) 0.0008(3) 0.0044(3) -0.0006(3)
C28_3 0.0145(4) 0.0222(4) 0.0213(4) -0.0022(3) 0.0057(3) 0.0014(3)
C27_3 0.0141(4) 0.0338(6) 0.0250(5) -0.0020(4) 0.0071(3) 0.0030(4)
C26_3 0.0121(4) 0.0341(6) 0.0261(5) 0.0010(4) 0.0053(3) -0.0022(4)
C25_3 0.0147(4) 0.0248(5) 0.0262(5) -0.0012(4) 0.0023(3) -0.0043(3)
C24_3 0.0138(4) 0.0195(4) 0.0214(4) -0.0020(3) 0.0033(3) -0.0016(3)
C29_3 0.0142(4) 0.0141(3) 0.0149(4) -0.0005(3) 0.0045(3) -0.0005(3)
C30_3 0.0200(5) 0.0169(4) 0.0167(4) 0.0002(3) 0.0075(3) -0.0021(3)
C31_3 0.0246(5) 0.0220(4) 0.0159(4) -0.0015(3) 0.0077(3) -0.0017(4)
C32_3 0.0225(5) 0.0245(5) 0.0178(4) -0.0053(4) 0.0051(3) -0.0027(4)
C33_3 0.0170(4) 0.0236(5) 0.0204(4) -0.0049(3) 0.0046(3) -0.0050(3)
C34_3 0.0142(4) 0.0182(4) 0.0178(4) -0.0023(3) 0.0054(3) -0.0025(3)
C11_3 0.0142(4) 0.0169(4) 0.0164(4) -0.0009(3) 0.0045(3) -0.0007(3)
C16_3 0.0145(4) 0.0200(4) 0.0204(4) 0.0001(3) 0.0042(3) -0.0010(3)
C15_3 0.0197(5) 0.0231(5) 0.0234(5) 0.0000(4) 0.0016(4) -0.0054(4)
C14_3 0.0287(6) 0.0203(4) 0.0204(4) -0.0021(4) 0.0037(4) -0.0066(4)
C13_3 0.0286(5) 0.0181(4) 0.0210(4) -0.0030(3) 0.0094(4) -0.0024(4)
C12_3 0.0188(4) 0.0190(4) 0.0202(4) -0.0026(3) 0.0075(3) -0.0005(3)
C17_3 0.0150(4) 0.0177(4) 0.0196(4) -0.0001(3) 0.0079(3) 0.0007(3)
C22_3 0.0171(5) 0.0261(5) 0.0244(5) 0.0008(4) 0.0063(4) -0.0038(4)
C21_3 0.0187(5) 0.0284(5) 0.0355(6) 0.0058(5) 0.0100(4) -0.0035(4)
C20_3 0.0260(6) 0.0252(5) 0.0345(6) 0.0089(4) 0.0169(5) 0.0035(4)
C19_3 0.0361(7) 0.0248(5) 0.0240(5) 0.0037(4) 0.0155(5) 0.0008(4)
C18_3 0.0261(5) 0.0221(5) 0.0195(4) 0.0000(3) 0.0090(4) -0.0023(4)
C7_2 0.0168(5) 0.0240(5) 0.0253(5) 0.0022(4) 0.0027(4) 0.0007(4)
C6_2 0.0247(6) 0.0264(5) 0.0284(6) -0.0003(4) -0.0040(4) 0.0002(4)
C5_2 0.0370(7) 0.0298(6) 0.0206(5) -0.0031(4) -0.0018(5) 0.0074(5)
C8_2 0.0159(4) 0.0183(4) 0.0178(4) 0.0025(3) 0.0042(3) 0.0029(3)
C1_2 0.0179(4) 0.0167(4) 0.0186(4) 0.0007(3) 0.0055(3) 0.0031(3)
C9_2 0.0213(5) 0.0207(4) 0.0174(4) 0.0047(3) 0.0063(3) 0.0055(3)
C4_2 0.0332(6) 0.0298(6) 0.0172(4) 0.0024(4) 0.0066(4) 0.0099(5)
C3_2 0.0194(5) 0.0216(4) 0.0235(5) 0.0074(4) 0.0095(3) 0.0026(3)
C2_2 0.0188(4) 0.0151(4) 0.0247(5) 0.0031(3) 0.0055(3) 0.0012(3)
S_5 0.01625(12) 0.02283(13) 0.04371(18) 0.00318(12) 0.00558(11) -0.00259(9)
O1_5 0.0332(6) 0.0358(6) 0.0683(9) -0.0160(6) 0.0252(6) -0.0083(4)
O2_5 0.0249(5) 0.0365(6) 0.0623(8) -0.0042(5) -0.0082(5) -0.0035(4)
O3_5 0.0352(6) 0.0445(7) 0.0789(10) 0.0345(7) 0.0126(6) 0.0018(5)
C_5 0.0264(6) 0.0361(7) 0.0282(6) -0.0030(5) 0.0093(4) -0.0026(5)
F1_5 0.0572(8) 0.0633(8) 0.0679(8) -0.0135(7) 0.0431(7) 0.0011(6)
F2_5 0.0478(7) 0.0718(9) 0.0353(5) -0.0133(5) -0.0072(4) -0.0096(6)
F3_5 0.0416(5) 0.0251(4) 0.0479(5) 0.0033(4) 0.0113(4) -0.0063(4)

loop_
_atom_type_symbol
_atom_type_description
_atom_type_scat_dispersion_real
_atom_type_scat_dispersion_imag
_atom_type_scat_source
C C 0.0020 0.0012 'International Tables Vol C Tables 4.2.6.8 and 6.1.1.4'
H H 0.0000 0.0000 'International Tables Vol C Tables 4.2.6.8 and 6.1.1.4'
O O 0.0077 0.0045 'International Tables Vol C Tables 4.2.6.8 and 6.1.1.4'
S S 0.0994 0.0945 'International Tables Vol C Tables 4.2.6.8 and 6.1.1.4'
F F 0.0129 0.0077 'International Tables Vol C Tables 4.2.6.8 and 6.1.1.4'
P P 0.0809 0.0720 'International Tables Vol C Tables 4.2.6.8 and 6.1.1.4'
Pd Pd -1.3766 0.7904 'International Tables Vol C Tables 4.2.6.8 and 6.1.1.4'
Fe Fe 0.3202 0.6615 'International Tables Vol C Tables 4.2.6.8 and 6.1.1.4'

loop_
_geom_angle_atom_site_label_1
_geom_angle_atom_site_label_2
_geom_angle_atom_site_label_3
_geom_angle
_geom_angle_site_symmetry_1
_geom_angle_site_symmetry_3
_geom_angle_publ_flag
C1_2 Pd_1 C2_2 37.16(4) . . ?
C1_2 Pd_1 C3_2 61.28(4) . . ?
C2_2 Pd_1 C3_2 36.53(4) . . ?
C1_2 Pd_1 P1_3 161.31(3) . . ?
C2_2 Pd_1 P1_3 131.76(3) . . ?
C3_2 Pd_1 P1_3 101.60(4) . . ?
C1_2 Pd_1 P2_3 95.58(3) . . ?
C2_2 Pd_1 P2_3 120.50(3) . . ?
C3_2 Pd_1 P2_3 155.95(3) . . ?
P1_3 Pd_1 P2_3 102.16(2) . . ?
C1_2 Pd_1 C8_2 35.40(4) . . ?
C2_2 Pd_1 C8_2 58.76(4) . . ?
C3_2 Pd_1 C8_2 58.20(4) . . ?
P1_3 Pd_1 C8_2 130.64(3) . . ?
P2_3 Pd_1 C8_2 107.34(3) . . ?
C1_2 Pd_1 C9_2 57.91(4) . . ?
C2_2 Pd_1 C9_2 58.07(4) . . ?
C3_2 Pd_1 C9_2 35.03(4) . . ?
P1_3 Pd_1 C9_2 103.98(3) . . ?
P2_3 Pd_1 C9_2 138.81(3) . . ?
C8_2 Pd_1 C9_2 32.83(4) . . ?
C10_3 Fe_3 C1_3 110.91(5) . . ?
C10_3 Fe_3 C6_3 41.62(4) . . ?
C1_3 Fe_3 C6_3 110.53(5) . . ?
C10_3 Fe_3 C5_3 141.71(4) . . ?
C1_3 Fe_3 C5_3 41.60(4) . . ?
C6_3 Fe_3 C5_3 113.05(4) . . ?
C10_3 Fe_3 C2_3 108.80(5) . . ?
C1_3 Fe_3 C2_3 41.42(4) . . ?
C6_3 Fe_3 C2_3 137.36(5) . . ?
C5_3 Fe_3 C2_3 69.35(5) . . ?
C10_3 Fe_3 C7_3 69.33(5) . . ?
C1_3 Fe_3 C7_3 139.12(4) . . ?
C6_3 Fe_3 C7_3 41.31(4) . . ?
C5_3 Fe_3 C7_3 112.22(5) . . ?
C2_3 Fe_3 C7_3 178.12(5) . . ?
C10_3 Fe_3 C9_3 40.97(4) . . ?
C1_3 Fe_3 C9_3 139.81(5) . . ?
C6_3 Fe_3 C9_3 69.07(4) . . ?
C5_3 Fe_3 C9_3 177.32(5) . . ?
C2_3 Fe_3 C9_3 110.37(5) . . ?
C7_3 Fe_3 C9_3 68.12(5) . . ?
C10_3 Fe_3 C4_3 175.90(5) . . ?
C1_3 Fe_3 C4_3 68.91(5) . . ?
C6_3 Fe_3 C4_3 142.46(4) . . ?
C5_3 Fe_3 C4_3 40.63(5) . . ?
C2_3 Fe_3 C4_3 68.21(5) . . ?
C7_3 Fe_3 C4_3 113.64(5) . . ?
C9_3 Fe_3 C4_3 136.69(5) . . ?
C10_3 Fe_3 C3_3 135.76(5) . . ?
C1_3 Fe_3 C3_3 68.83(5) . . ?
C6_3 Fe_3 C3_3 177.18(5) . . ?
C5_3 Fe_3 C3_3 68.43(5) . . ?
C2_3 Fe_3 C3_3 40.42(5) . . ?
C7_3 Fe_3 C3_3 140.84(5) . . ?
C9_3 Fe_3 C3_3 109.53(5) . . ?
C4_3 Fe_3 C3_3 40.16(5) . . ?
C10_3 Fe_3 C8_3 68.75(5) . . ?
C1_3 Fe_3 C8_3 179.32(4) . . ?
C6_3 Fe_3 C8_3 68.82(5) . . ?
C5_3 Fe_3 C8_3 138.36(5) . . ?
C2_3 Fe_3 C8_3 139.19(5) . . ?
C7_3 Fe_3 C8_3 40.25(5) . . ?
C9_3 Fe_3 C8_3 40.27(5) . . ?
C4_3 Fe_3 C8_3 111.47(5) . . ?
C3_3 Fe_3 C8_3 111.84(5) . . ?
C6_3 P2_3 C29_3 101.85(5) . . ?
C6_3 P2_3 C23_3 106.05(5) . . ?
C29_3 P2_3 C23_3 108.32(5) . . ?
C6_3 P2_3 Pd_1 122.32(4) . . ?
C29_3 P2_3 Pd_1 108.41(4) . . ?
C23_3 P2_3 Pd_1 109.09(4) . . ?
C1_3 P1_3 C11_3 107.95(5) . . ?
C1_3 P1_3 C17_3 104.85(5) . . ?
C11_3 P1_3 C17_3 103.37(5) . . ?
C1_3 P1_3 Pd_1 117.02(4) . . ?
C11_3 P1_3 Pd_1 110.80(4) . . ?
C17_3 P1_3 Pd_1 111.83(4) . . ?
C10_3 C6_3 C7_3 107.15(9) . . ?
C10_3 C6_3 P2_3 128.68(8) . . ?
C7_3 C6_3 P2_3 124.11(8) . . ?
C10_3 C6_3 Fe_3 68.86(6) . . ?
C7_3 C6_3 Fe_3 70.16(6) . . ?
P2_3 C6_3 Fe_3 123.84(5) . . ?
C9_3 C10_3 C6_3 107.80(9) . . ?
C9_3 C10_3 Fe_3 70.79(7) . . ?
C6_3 C10_3 Fe_3 69.52(6) . . ?
C9_3 C10_3 H10_3 126.1 . . ?
C6_3 C10_3 H10_3 126.1 . . ?
Fe_3 C10_3 H10_3 125.2 . . ?
C8_3 C9_3 C10_3 108.51(10) . . ?
C8_3 C9_3 Fe_3 70.49(7) . . ?
C10_3 C9_3 Fe_3 68.24(6) . . ?
C8_3 C9_3 H9_3 125.7 . . ?
C10_3 C9_3 H9_3 125.7 . . ?
Fe_3 C9_3 H9_3 127.1 . . ?
C7_3 C8_3 C9_3 108.20(10) . . ?
C7_3 C8_3 Fe_3 69.13(6) . . ?
C9_3 C8_3 Fe_3 69.24(7) . . ?
C7_3 C8_3 H8_3 125.9 . . ?
C9_3 C8_3 H8_3 125.9 . . ?
Fe_3 C8_3 H8_3 127.3 . . ?
C8_3 C7_3 C6_3 108.34(9) . . ?
C8_3 C7_3 Fe_3 70.62(6) . . ?
C6_3 C7_3 Fe_3 68.53(6) . . ?
C8_3 C7_3 H7_3 125.8 . . ?
C6_3 C7_3 H7_3 125.8 . . ?
Fe_3 C7_3 H7_3 126.6 . . ?
C2_3 C1_3 C5_3 107.50(9) . . ?
C2_3 C1_3 P1_3 128.28(8) . . ?
C5_3 C1_3 P1_3 124.18(8) . . ?
C2_3 C1_3 Fe_3 70.20(6) . . ?
C5_3 C1_3 Fe_3 69.72(6) . . ?
P1_3 C1_3 Fe_3 123.53(5) . . ?
C4_3 C5_3 C1_3 107.61(10) . . ?
C4_3 C5_3 Fe_3 70.71(7) . . ?
C1_3 C5_3 Fe_3 68.68(6) . . ?
C4_3 C5_3 H5_3 126.2 . . ?
C1_3 C5_3 H5_3 126.2 . . ?
Fe_3 C5_3 H5_3 126.0 . . ?
C3_3 C4_3 C5_3 108.57(10) . . ?
C3_3 C4_3 Fe_3 70.06(7) . . ?
C5_3 C4_3 Fe_3 68.65(6) . . ?
C3_3 C4_3 H4_3 125.7 . . ?
C5_3 C4_3 H4_3 125.7 . . ?
Fe_3 C4_3 H4_3 127.2 . . ?
C4_3 C3_3 C2_3 108.50(10) . . ?
C4_3 C3_3 Fe_3 69.78(6) . . ?
C2_3 C3_3 Fe_3 69.01(7) . . ?
C4_3 C3_3 H3_3 125.7 . . ?
C2_3 C3_3 H3_3 125.7 . . ?
Fe_3 C3_3 H3_3 127.0 . . ?
C3_3 C2_3 C1_3 107.82(10) . . ?
C3_3 C2_3 Fe_3 70.56(7) . . ?
C1_3 C2_3 Fe_3 68.38(6) . . ?
C3_3 C2_3 H2_3 126.1 . . ?
C1_3 C2_3 H2_3 126.1 . . ?
Fe_3 C2_3 H2_3 126.5 . . ?
C24_3 C23_3 C28_3 118.90(9) . . ?
C24_3 C23_3 P2_3 118.26(8) . . ?
C28_3 C23_3 P2_3 122.47(8) . . ?
C27_3 C28_3 C23_3 120.10(11) . . ?
C27_3 C28_3 H28_3 119.9 . . ?
C23_3 C28_3 H28_3 119.9 . . ?
C26_3 C27_3 C28_3 120.25(11) . . ?
C26_3 C27_3 H27_3 119.9 . . ?
C28_3 C27_3 H27_3 119.9 . . ?
C25_3 C26_3 C27_3 120.21(11) . . ?
C25_3 C26_3 H26_3 119.9 . . ?
C27_3 C26_3 H26_3 119.9 . . ?
C26_3 C25_3 C24_3 119.64(11) . . ?
C26_3 C25_3 H25_3 120.2 . . ?
C24_3 C25_3 H25_3 120.2 . . ?
C25_3 C24_3 C23_3 120.87(10) . . ?
C25_3 C24_3 H24_3 119.6 . . ?
C23_3 C24_3 H24_3 119.6 . . ?
C34_3 C29_3 C30_3 119.39(9) . . ?
C34_3 C29_3 P2_3 117.36(8) . . ?
C30_3 C29_3 P2_3 123.04(8) . . ?
C31_3 C30_3 C29_3 119.89(10) . . ?
C31_3 C30_3 H30_3 120.1 . . ?
C29_3 C30_3 H30_3 120.1 . . ?
C30_3 C31_3 C32_3 120.26(10) . . ?
C30_3 C31_3 H31_3 119.9 . . ?
C32_3 C31_3 H31_3 119.9 . . ?
C33_3 C32_3 C31_3 119.83(10) . . ?
C33_3 C32_3 H32_3 120.1 . . ?
C31_3 C32_3 H32_3 120.1 . . ?
C32_3 C33_3 C34_3 120.26(10) . . ?
C32_3 C33_3 H33_3 119.9 . . ?
C34_3 C33_3 H33_3 119.9 . . ?
C33_3 C34_3 C29_3 120.32(10) . . ?
C33_3 C34_3 H34_3 119.8 . . ?
C29_3 C34_3 H34_3 119.8 . . ?
C16_3 C11_3 C12_3 119.53(10) . . ?
C16_3 C11_3 P1_3 119.52(8) . . ?
C12_3 C11_3 P1_3 120.59(8) . . ?
C15_3 C16_3 C11_3 120.07(11) . . ?
C15_3 C16_3 H16_3 120.0 . . ?
C11_3 C16_3 H16_3 120.0 . . ?
C14_3 C15_3 C16_3 119.94(11) . . ?
C14_3 C15_3 H15_3 120.0 . . ?
C16_3 C15_3 H15_3 120.0 . . ?
C13_3 C14_3 C15_3 120.15(11) . . ?
C13_3 C14_3 H14_3 119.9 . . ?
C15_3 C14_3 H14_3 119.9 . . ?
C12_3 C13_3 C14_3 120.20(11) . . ?
C12_3 C13_3 H13_3 119.9 . . ?
C14_3 C13_3 H13_3 119.9 . . ?
C13_3 C12_3 C11_3 120.10(10) . . ?
C13_3 C12_3 H12_3 120.0 . . ?
C11_3 C12_3 H12_3 120.0 . . ?
C22_3 C17_3 C18_3 119.26(10) . . ?
C22_3 C17_3 P1_3 118.76(8) . . ?
C18_3 C17_3 P1_3 121.84(8) . . ?
C17_3 C22_3 C21_3 120.18(12) . . ?
C17_3 C22_3 H22_3 119.9 . . ?
C21_3 C22_3 H22_3 119.9 . . ?
C20_3 C21_3 C22_3 120.30(12) . . ?
C20_3 C21_3 H21_3 119.8 . . ?
C22_3 C21_3 H21_3 119.8 . . ?
C21_3 C20_3 C19_3 119.73(11) . . ?
C21_3 C20_3 H20_3 120.1 . . ?
C19_3 C20_3 H20_3 120.1 . . ?
C18_3 C19_3 C20_3 120.16(12) . . ?
C18_3 C19_3 H19_3 119.9 . . ?
C20_3 C19_3 H19_3 119.9 . . ?
C19_3 C18_3 C17_3 120.29(12) . . ?
C19_3 C18_3 H18_3 119.9 . . ?
C17_3 C18_3 H18_3 119.9 . . ?
C6_2 C7_2 C8_2 118.17(12) . . ?
C6_2 C7_2 H7_2 120.9 . . ?
C8_2 C7_2 H7_2 120.9 . . ?
C7_2 C6_2 C5_2 120.85(13) . . ?
C7_2 C6_2 H6_2 119.6 . . ?
C5_2 C6_2 H6_2 119.6 . . ?
C4_2 C5_2 C6_2 121.84(12) . . ?
C4_2 C5_2 H5_2 119.1 . . ?
C6_2 C5_2 H5_2 119.1 . . ?
C7_2 C8_2 C9_2 120.59(10) . . ?
C7_2 C8_2 C1_2 132.23(10) . . ?
C9_2 C8_2 C1_2 107.09(10) . . ?
C7_2 C8_2 Pd_1 126.23(8) . . ?
C9_2 C8_2 Pd_1 74.85(6) . . ?
C1_2 C8_2 Pd_1 61.89(6) . . ?
C2_2 C1_2 C8_2 108.31(9) . . ?
C2_2 C1_2 Pd_1 71.93(6) . . ?
C8_2 C1_2 Pd_1 82.71(6) . . ?
C2_2 C1_2 H1_2 125.8 . . ?
C8_2 C1_2 H1_2 125.8 . . ?
Pd_1 C1_2 H1_2 111.9 . . ?
C4_2 C9_2 C8_2 120.51(11) . . ?
C4_2 C9_2 C3_2 132.41(11) . . ?
C8_2 C9_2 C3_2 107.07(10) . . ?
C4_2 C9_2 Pd_1 130.08(8) . . ?
C8_2 C9_2 Pd_1 72.32(6) . . ?
C3_2 C9_2 Pd_1 62.04(6) . . ?
C5_2 C4_2 C9_2 117.93(12) . . ?
C5_2 C4_2 H4_2 121.0 . . ?
C9_2 C4_2 H4_2 121.0 . . ?
C2_2 C3_2 C9_2 108.36(10) . . ?
C2_2 C3_2 Pd_1 71.05(6) . . ?
C9_2 C3_2 Pd_1 82.94(7) . . ?
C2_2 C3_2 H3_2 125.8 . . ?
C9_2 C3_2 H3_2 125.8 . . ?
Pd_1 C3_2 H3_2 112.5 . . ?
C3_2 C2_2 C1_2 107.57(10) . . ?
C3_2 C2_2 Pd_1 72.42(6) . . ?
C1_2 C2_2 Pd_1 70.91(6) . . ?
C3_2 C2_2 H2_2 126.2 . . ?
C1_2 C2_2 H2_2 126.2 . . ?
Pd_1 C2_2 H2_2 122.2 . . ?
O2_5 S_5 O1_5 116.56(10) . . ?
O2_5 S_5 O3_5 113.85(9) . . ?
O1_5 S_5 O3_5 113.96(9) . . ?
O2_5 S_5 C_5 102.94(7) . . ?
O1_5 S_5 C_5 103.35(7) . . ?
O3_5 S_5 C_5 103.95(9) . . ?
F2_5 C_5 F3_5 107.16(13) . . ?
F2_5 C_5 F1_5 108.34(14) . . ?
F3_5 C_5 F1_5 107.28(14) . . ?
F2_5 C_5 S_5 111.59(12) . . ?
F3_5 C_5 S_5 111.25(10) . . ?
F1_5 C_5 S_5 111.03(11) . . ?

loop_
_geom_bond_atom_site_label_1
_geom_bond_atom_site_label_2
_geom_bond_distance
_geom_bond_site_symmetry_2
_geom_bond_publ_flag
Pd_1 C1_2 2.2295(11) . ?
Pd_1 C2_2 2.2429(11) . ?
Pd_1 C3_2 2.2606(11) . ?
Pd_1 P1_3 2.2733(4) . ?
Pd_1 P2_3 2.2738(4) . ?
Pd_1 C8_2 2.5071(13) . ?
Pd_1 C9_2 2.5400(13) . ?
Fe_3 C10_3 2.0254(11) . ?
Fe_3 C1_3 2.0256(11) . ?
Fe_3 C6_3 2.0344(11) . ?
Fe_3 C5_3 2.0395(11) . ?
Fe_3 C2_3 2.0500(12) . ?
Fe_3 C7_3 2.0563(11) . ?
Fe_3 C9_3 2.0594(12) . ?
Fe_3 C4_3 2.0669(12) . ?
Fe_3 C3_3 2.0706(12) . ?
Fe_3 C8_3 2.0760(12) . ?
P2_3 C6_3 1.8069(10) . ?
P2_3 C29_3 1.8148(10) . ?
P2_3 C23_3 1.8177(11) . ?
P1_3 C1_3 1.7984(12) . ?
P1_3 C11_3 1.8167(11) . ?
P1_3 C17_3 1.8256(11) . ?
C6_3 C10_3 1.4425(14) . ?
C6_3 C7_3 1.4432(15) . ?
C10_3 C9_3 1.4299(16) . ?
C10_3 H10_3 0.9500 . ?
C9_3 C8_3 1.4236(17) . ?
C9_3 H9_3 0.9500 . ?
C8_3 C7_3 1.4220(16) . ?
C8_3 H8_3 0.9500 . ?
C7_3 H7_3 0.9500 . ?
C1_3 C2_3 1.4414(15) . ?
C1_3 C5_3 1.4435(15) . ?
C5_3 C4_3 1.4260(16) . ?
C5_3 H5_3 0.9500 . ?
C4_3 C3_3 1.4206(18) . ?
C4_3 H4_3 0.9500 . ?
C3_3 C2_3 1.4237(17) . ?
C3_3 H3_3 0.9500 . ?
C2_3 H2_3 0.9500 . ?
C23_3 C24_3 1.4005(15) . ?
C23_3 C28_3 1.4014(15) . ?
C28_3 C27_3 1.3940(16) . ?
C28_3 H28_3 0.9500 . ?
C27_3 C26_3 1.3911(19) . ?
C27_3 H27_3 0.9500 . ?
C26_3 C25_3 1.3893(18) . ?
C26_3 H26_3 0.9500 . ?
C25_3 C24_3 1.3919(15) . ?
C25_3 H25_3 0.9500 . ?
C24_3 H24_3 0.9500 . ?
C29_3 C34_3 1.3988(14) . ?
C29_3 C30_3 1.4042(15) . ?
C30_3 C31_3 1.3926(15) . ?
C30_3 H30_3 0.9500 . ?
C31_3 C32_3 1.3990(17) . ?
C31_3 H31_3 0.9500 . ?
C32_3 C33_3 1.3872(16) . ?
C32_3 H32_3 0.9500 . ?
C33_3 C34_3 1.3924(15) . ?
C33_3 H33_3 0.9500 . ?
C34_3 H34_3 0.9500 . ?
C11_3 C16_3 1.3989(15) . ?
C11_3 C12_3 1.4037(15) . ?
C16_3 C15_3 1.3984(16) . ?
C16_3 H16_3 0.9500 . ?
C15_3 C14_3 1.3933(19) . ?
C15_3 H15_3 0.9500 . ?
C14_3 C13_3 1.3920(18) . ?
C14_3 H14_3 0.9500 . ?
C13_3 C12_3 1.3906(16) . ?
C13_3 H13_3 0.9500 . ?
C12_3 H12_3 0.9500 . ?
C17_3 C22_3 1.3946(16) . ?
C17_3 C18_3 1.3980(16) . ?
C22_3 C21_3 1.3957(17) . ?
C22_3 H22_3 0.9500 . ?
C21_3 C20_3 1.386(2) . ?
C21_3 H21_3 0.9500 . ?
C20_3 C19_3 1.394(2) . ?
C20_3 H20_3 0.9500 . ?
C19_3 C18_3 1.3903(17) . ?
C19_3 H19_3 0.9500 . ?
C18_3 H18_3 0.9500 . ?
C7_2 C6_2 1.3964(19) . ?
C7_2 C8_2 1.3986(16) . ?
C7_2 H7_2 0.9500 . ?
C6_2 C5_2 1.397(2) . ?
C6_2 H6_2 0.9500 . ?
C5_2 C4_2 1.393(2) . ?
C5_2 H5_2 0.9500 . ?
C8_2 C9_2 1.4266(16) . ?
C8_2 C1_2 1.4640(16) . ?
C1_2 C2_2 1.4249(16) . ?
C1_2 H1_2 0.9500 . ?
C9_2 C4_2 1.3964(17) . ?
C9_2 C3_2 1.4690(18) . ?
C4_2 H4_2 0.9500 . ?
C3_2 C2_2 1.4114(17) . ?
C3_2 H3_2 0.9500 . ?
C2_2 H2_2 0.9500 . ?
S_5 O2_5 1.4315(13) . ?
S_5 O1_5 1.4371(13) . ?
S_5 O3_5 1.4383(14) . ?
S_5 C_5 1.8259(16) . ?
C_5 F2_5 1.3335(18) . ?
C_5 F3_5 1.3336(18) . ?
C_5 F1_5 1.3354(18) . ?

loop_
_geom_torsion_atom_site_label_1
_geom_torsion_atom_site_label_2
_geom_torsion_atom_site_label_3
_geom_torsion_atom_site_label_4
_geom_torsion
_geom_torsion_site_symmetry_1
_geom_torsion_site_symmetry_2
_geom_torsion_site_symmetry_3
_geom_torsion_site_symmetry_4
_geom_torsion_publ_flag
C29_3 P2_3 C6_3 C10_3 178.21(9) . . . . ?
C23_3 P2_3 C6_3 C10_3 64.97(10) . . . . ?
Pd_1 P2_3 C6_3 C10_3 -60.82(10) . . . . ?
C29_3 P2_3 C6_3 C7_3 -5.17(10) . . . . ?
C23_3 P2_3 C6_3 C7_3 -118.41(9) . . . . ?
Pd_1 P2_3 C6_3 C7_3 115.79(8) . . . . ?
C29_3 P2_3 C6_3 Fe_3 -92.91(7) . . . . ?
C23_3 P2_3 C6_3 Fe_3 153.85(6) . . . . ?
Pd_1 P2_3 C6_3 Fe_3 28.06(7) . . . . ?
C7_3 C6_3 C10_3 C9_3 0.75(12) . . . . ?
P2_3 C6_3 C10_3 C9_3 177.82(8) . . . . ?
Fe_3 C6_3 C10_3 C9_3 60.74(8) . . . . ?
C7_3 C6_3 C10_3 Fe_3 -59.99(7) . . . . ?
P2_3 C6_3 C10_3 Fe_3 117.08(9) . . . . ?
C6_3 C10_3 C9_3 C8_3 -0.79(13) . . . . ?
Fe_3 C10_3 C9_3 C8_3 59.15(8) . . . . ?
C6_3 C10_3 C9_3 Fe_3 -59.93(7) . . . . ?
C10_3 C9_3 C8_3 C7_3 0.51(13) . . . . ?
Fe_3 C9_3 C8_3 C7_3 58.28(8) . . . . ?
C10_3 C9_3 C8_3 Fe_3 -57.77(8) . . . . ?
C9_3 C8_3 C7_3 C6_3 -0.04(13) . . . . ?
Fe_3 C8_3 C7_3 C6_3 58.31(7) . . . . ?
C9_3 C8_3 C7_3 Fe_3 -58.35(8) . . . . ?
C10_3 C6_3 C7_3 C8_3 -0.44(12) . . . . ?
P2_3 C6_3 C7_3 C8_3 -177.67(8) . . . . ?
Fe_3 C6_3 C7_3 C8_3 -59.60(8) . . . . ?
C10_3 C6_3 C7_3 Fe_3 59.16(7) . . . . ?
P2_3 C6_3 C7_3 Fe_3 -118.07(8) . . . . ?
C11_3 P1_3 C1_3 C2_3 13.75(11) . . . . ?
C17_3 P1_3 C1_3 C2_3 -95.97(10) . . . . ?
Pd_1 P1_3 C1_3 C2_3 139.50(9) . . . . ?
C11_3 P1_3 C1_3 C5_3 -163.53(9) . . . . ?
C17_3 P1_3 C1_3 C5_3 86.75(9) . . . . ?
Pd_1 P1_3 C1_3 C5_3 -37.78(10) . . . . ?
C11_3 P1_3 C1_3 Fe_3 -76.55(7) . . . . ?
C17_3 P1_3 C1_3 Fe_3 173.73(6) . . . . ?
Pd_1 P1_3 C1_3 Fe_3 49.20(7) . . . . ?
C2_3 C1_3 C5_3 C4_3 -0.04(12) . . . . ?
P1_3 C1_3 C5_3 C4_3 177.72(8) . . . . ?
Fe_3 C1_3 C5_3 C4_3 60.28(8) . . . . ?
C2_3 C1_3 C5_3 Fe_3 -60.32(8) . . . . ?
P1_3 C1_3 C5_3 Fe_3 117.44(8) . . . . ?
C1_3 C5_3 C4_3 C3_3 -0.17(13) . . . . ?
Fe_3 C5_3 C4_3 C3_3 58.83(9) . . . . ?
C1_3 C5_3 C4_3 Fe_3 -59.00(7) . . . . ?
C5_3 C4_3 C3_3 C2_3 0.32(13) . . . . ?
Fe_3 C4_3 C3_3 C2_3 58.29(9) . . . . ?
C5_3 C4_3 C3_3 Fe_3 -57.97(8) . . . . ?
C4_3 C3_3 C2_3 C1_3 -0.34(13) . . . . ?
Fe_3 C3_3 C2_3 C1_3 58.42(8) . . . . ?
C4_3 C3_3 C2_3 Fe_3 -58.76(8) . . . . ?
C5_3 C1_3 C2_3 C3_3 0.23(12) . . . . ?
P1_3 C1_3 C2_3 C3_3 -177.41(8) . . . . ?
Fe_3 C1_3 C2_3 C3_3 -59.78(8) . . . . ?
C5_3 C1_3 C2_3 Fe_3 60.01(7) . . . . ?
P1_3 C1_3 C2_3 Fe_3 -117.63(9) . . . . ?
C6_3 P2_3 C23_3 C24_3 -51.68(9) . . . . ?
C29_3 P2_3 C23_3 C24_3 -160.37(8) . . . . ?
Pd_1 P2_3 C23_3 C24_3 81.82(8) . . . . ?
C6_3 P2_3 C23_3 C28_3 135.45(9) . . . . ?
C29_3 P2_3 C23_3 C28_3 26.76(10) . . . . ?
Pd_1 P2_3 C23_3 C28_3 -91.05(9) . . . . ?
C24_3 C23_3 C28_3 C27_3 1.77(16) . . . . ?
P2_3 C23_3 C28_3 C27_3 174.60(9) . . . . ?
C23_3 C28_3 C27_3 C26_3 -0.35(18) . . . . ?
C28_3 C27_3 C26_3 C25_3 -0.81(19) . . . . ?
C27_3 C26_3 C25_3 C24_3 0.51(19) . . . . ?
C26_3 C25_3 C24_3 C23_3 0.95(18) . . . . ?
C28_3 C23_3 C24_3 C25_3 -2.08(16) . . . . ?
P2_3 C23_3 C24_3 C25_3 -175.21(9) . . . . ?
C6_3 P2_3 C29_3 C34_3 98.78(9) . . . . ?
C23_3 P2_3 C29_3 C34_3 -149.68(8) . . . . ?
Pd_1 P2_3 C29_3 C34_3 -31.43(9) . . . . ?
C6_3 P2_3 C29_3 C30_3 -75.95(10) . . . . ?
C23_3 P2_3 C29_3 C30_3 35.59(10) . . . . ?
Pd_1 P2_3 C29_3 C30_3 153.84(8) . . . . ?
C34_3 C29_3 C30_3 C31_3 0.38(16) . . . . ?
P2_3 C29_3 C30_3 C31_3 175.02(9) . . . . ?
C29_3 C30_3 C31_3 C32_3 -2.14(17) . . . . ?
C30_3 C31_3 C32_3 C33_3 2.06(18) . . . . ?
C31_3 C32_3 C33_3 C34_3 -0.21(18) . . . . ?
C32_3 C33_3 C34_3 C29_3 -1.55(17) . . . . ?
C30_3 C29_3 C34_3 C33_3 1.46(16) . . . . ?
P2_3 C29_3 C34_3 C33_3 -173.47(9) . . . . ?
C1_3 P1_3 C11_3 C16_3 129.23(9) . . . . ?
C17_3 P1_3 C11_3 C16_3 -120.05(9) . . . . ?
Pd_1 P1_3 C11_3 C16_3 -0.10(9) . . . . ?
C1_3 P1_3 C11_3 C12_3 -57.63(10) . . . . ?
C17_3 P1_3 C11_3 C12_3 53.09(10) . . . . ?
Pd_1 P1_3 C11_3 C12_3 173.03(8) . . . . ?
C12_3 C11_3 C16_3 C15_3 -0.02(16) . . . . ?
P1_3 C11_3 C16_3 C15_3 173.19(9) . . . . ?
C11_3 C16_3 C15_3 C14_3 -0.53(17) . . . . ?
C16_3 C15_3 C14_3 C13_3 0.79(18) . . . . ?
C15_3 C14_3 C13_3 C12_3 -0.49(18) . . . . ?
C14_3 C13_3 C12_3 C11_3 -0.06(17) . . . . ?
C16_3 C11_3 C12_3 C13_3 0.32(16) . . . . ?
P1_3 C11_3 C12_3 C13_3 -172.82(9) . . . . ?
C1_3 P1_3 C17_3 C22_3 -48.92(10) . . . . ?
C11_3 P1_3 C17_3 C22_3 -161.92(9) . . . . ?
Pd_1 P1_3 C17_3 C22_3 78.84(10) . . . . ?
C1_3 P1_3 C17_3 C18_3 135.40(10) . . . . ?
C11_3 P1_3 C17_3 C18_3 22.40(10) . . . . ?
Pd_1 P1_3 C17_3 C18_3 -96.84(9) . . . . ?
C18_3 C17_3 C22_3 C21_3 -2.42(18) . . . . ?
P1_3 C17_3 C22_3 C21_3 -178.22(10) . . . . ?
C17_3 C22_3 C21_3 C20_3 0.0(2) . . . . ?
C22_3 C21_3 C20_3 C19_3 1.9(2) . . . . ?
C21_3 C20_3 C19_3 C18_3 -1.3(2) . . . . ?
C20_3 C19_3 C18_3 C17_3 -1.16(19) . . . . ?
C22_3 C17_3 C18_3 C19_3 3.02(18) . . . . ?
P1_3 C17_3 C18_3 C19_3 178.69(10) . . . . ?
C8_2 C7_2 C6_2 C5_2 0.96(19) . . . . ?
C7_2 C6_2 C5_2 C4_2 1.8(2) . . . . ?
C6_2 C7_2 C8_2 C9_2 -3.39(17) . . . . ?
C6_2 C7_2 C8_2 C1_2 -179.54(11) . . . . ?
C6_2 C7_2 C8_2 Pd_1 -96.65(12) . . . . ?
C7_2 C8_2 C1_2 C2_2 -176.98(11) . . . . ?
C9_2 C8_2 C1_2 C2_2 6.49(11) . . . . ?
Pd_1 C8_2 C1_2 C2_2 68.18(7) . . . . ?
C7_2 C8_2 C1_2 Pd_1 114.84(12) . . . . ?
C9_2 C8_2 C1_2 Pd_1 -61.70(8) . . . . ?
C7_2 C8_2 C9_2 C4_2 3.17(16) . . . . ?
C1_2 C8_2 C9_2 C4_2 -179.81(10) . . . . ?
Pd_1 C8_2 C9_2 C4_2 126.62(11) . . . . ?
C7_2 C8_2 C9_2 C3_2 -175.66(10) . . . . ?
C1_2 C8_2 C9_2 C3_2 1.36(11) . . . . ?
Pd_1 C8_2 C9_2 C3_2 -52.21(7) . . . . ?
C7_2 C8_2 C9_2 Pd_1 -123.45(10) . . . . ?
C1_2 C8_2 C9_2 Pd_1 53.57(7) . . . . ?
C6_2 C5_2 C4_2 C9_2 -2.1(2) . . . . ?
C8_2 C9_2 C4_2 C5_2 -0.40(17) . . . . ?
C3_2 C9_2 C4_2 C5_2 178.09(12) . . . . ?
Pd_1 C9_2 C4_2 C5_2 91.61(14) . . . . ?
C4_2 C9_2 C3_2 C2_2 172.54(12) . . . . ?
C8_2 C9_2 C3_2 C2_2 -8.82(12) . . . . ?
Pd_1 C9_2 C3_2 C2_2 -67.30(7) . . . . ?
C4_2 C9_2 C3_2 Pd_1 -120.16(13) . . . . ?
C8_2 C9_2 C3_2 Pd_1 58.48(8) . . . . ?
C9_2 C3_2 C2_2 C1_2 12.87(12) . . . . ?
Pd_1 C3_2 C2_2 C1_2 -62.60(7) . . . . ?
C9_2 C3_2 C2_2 Pd_1 75.47(8) . . . . ?
C8_2 C1_2 C2_2 C3_2 -12.02(12) . . . . ?
Pd_1 C1_2 C2_2 C3_2 63.59(8) . . . . ?
C8_2 C1_2 C2_2 Pd_1 -75.61(7) . . . . ?
O2_5 S_5 C_5 F2_5 175.82(12) . . . . ?
O1_5 S_5 C_5 F2_5 -62.44(13) . . . . ?
O3_5 S_5 C_5 F2_5 56.84(13) . . . . ?
O2_5 S_5 C_5 F3_5 -64.56(13) . . . . ?
O1_5 S_5 C_5 F3_5 57.18(13) . . . . ?
O3_5 S_5 C_5 F3_5 176.46(11) . . . . ?
O2_5 S_5 C_5 F1_5 54.85(14) . . . . ?
O1_5 S_5 C_5 F1_5 176.59(13) . . . . ?
O3_5 S_5 C_5 F1_5 -64.14(14) . . . . ?
